data_4120521
loop_
_publ_author_name
'Kim, Hyun Jin'
'Ajitha, Manjaly J.'
'Lee, Yongjae'
'Ryu, Jaeyune'
'Kim, Jin'
'Lee, Yunho'
'Jung, Yousung'
'Chang, Sukbok'

_publ_section_title
;
 Hydrogen-Bond-Assisted Controlled C-H Functionalization via Adaptive
 Recognition of a Purine Directing Group.
;
_journal_issue 3
_journal_name_full 'Journal of the American Chemical Society'
_journal_page_first 1132
_journal_page_last 1140
_journal_paper_doi 10.1021/ja4118472
_journal_volume 136
_journal_year 2014
_chemical_formula_moiety 'C21 H17 F6 N3'
_chemical_formula_sum 'C21 H17 F6 N3'
_chemical_formula_weight 425.38
_chemical_name_systematic
; 
 ? 
;
_space_group_IT_number 2
_symmetry_cell_setting triclinic
_symmetry_space_group_name_Hall '-P 1'
_symmetry_space_group_name_H-M 'P -1'
_atom_sites_solution_hydrogens geom
_atom_sites_solution_primary direct
_atom_sites_solution_secondary difmap
_audit_creation_method SHELXL-97
_cell_angle_alpha 92.175(2)
_cell_angle_beta 110.319(2)
_cell_angle_gamma 102.609(2)
_cell_formula_units_Z 2
_cell_length_a 9.0095(3)
_cell_length_b 10.2547(3)
_cell_length_c 11.5131(4)
_cell_measurement_reflns_used 24301
_cell_measurement_temperature 120(2)
_cell_measurement_theta_max 30.41
_cell_measurement_theta_min 1.90
_cell_volume 965.90(6)
_computing_cell_refinement 'Bruker SMART'
_computing_data_collection 'Bruker SMART'
_computing_data_reduction 'Bruker SAINT'
_computing_molecular_graphics 'Bruker SHELXTL'
_computing_publication_material 'Bruker SHELXTL'
_computing_structure_refinement 'SHELXL-97 (Sheldrick, 1997)'
_computing_structure_solution 'SHELXS-97 (Sheldrick, 1990)'
_diffrn_ambient_temperature 120(2)
_diffrn_measured_fraction_theta_full 0.988
_diffrn_measured_fraction_theta_max 0.988
_diffrn_measurement_device_type 'CCD area detector'
_diffrn_measurement_method 'phi and omega scans'
_diffrn_radiation_monochromator graphite
_diffrn_radiation_source 'fine-focus sealed tube'
_diffrn_radiation_type MoK\a
_diffrn_radiation_wavelength 0.71073
_diffrn_reflns_av_R_equivalents 0.0364
_diffrn_reflns_av_sigmaI/netI 0.0327
_diffrn_reflns_limit_h_max 12
_diffrn_reflns_limit_h_min -12
_diffrn_reflns_limit_k_max 14
_diffrn_reflns_limit_k_min -14
_diffrn_reflns_limit_l_max 16
_diffrn_reflns_limit_l_min -16
_diffrn_reflns_number 24301
_diffrn_reflns_theta_full 30.41
_diffrn_reflns_theta_max 30.41
_diffrn_reflns_theta_min 1.90
_exptl_absorpt_coefficient_mu 0.128
_exptl_absorpt_correction_T_max 0.9885
_exptl_absorpt_correction_T_min 0.9662
_exptl_absorpt_correction_type multi-scan
_exptl_absorpt_process_details SADABS
_exptl_crystal_colour 'light yellow'
_exptl_crystal_density_diffrn 1.463
_exptl_crystal_density_meas 0
_exptl_crystal_density_method 'not measured'
_exptl_crystal_description platy
_exptl_crystal_F_000 436
_exptl_crystal_size_max 0.27
_exptl_crystal_size_mid 0.14
_exptl_crystal_size_min 0.09
_refine_diff_density_max 0.474
_refine_diff_density_min -0.557
_refine_diff_density_rms 0.091
_refine_ls_extinction_method none
_refine_ls_goodness_of_fit_ref 1.056
_refine_ls_hydrogen_treatment mixed
_refine_ls_matrix_type full
_refine_ls_number_parameters 287
_refine_ls_number_reflns 5778
_refine_ls_number_restraints 0
_refine_ls_restrained_S_all 1.056
_refine_ls_R_factor_all 0.0893
_refine_ls_R_factor_gt 0.0591
_refine_ls_shift/su_max 0.000
_refine_ls_shift/su_mean 0.000
_refine_ls_structure_factor_coef Fsqd
_refine_ls_weighting_details 'calc w=1/[\s^2^(Fo^2^)+(0.1148P)^2^+0.3259P] where P=(Fo^2^+2Fc^2^)/3'
_refine_ls_weighting_scheme calc
_refine_ls_wR_factor_gt 0.1799
_refine_ls_wR_factor_ref 0.2112
_reflns_number_gt 3965
_reflns_number_total 5778
_reflns_threshold_expression >2sigma(I)
_cod_data_source_file ja4118472_si_006.cif
_cod_data_source_block 0078b-1
_cod_depositor_comments
;
The following automatic conversions were performed:

'_symmetry_cell_setting' value 'Triclinic' changed to 'triclinic'
according to
/usr/data/users/saulius/automatic-downloads/current/ACS/lib/dictionaries/cif_core.dic
dictionary named 'cif_core.dic' version 2.4.2 from 2011-04-26.

Automatic conversion script
Id: cif_fix_values 2281 2013-09-26 08:29:07Z andrius 
;
_cod_original_cell_volume 965.90(5)
_cod_original_sg_symbol_H-M P-1
_cod_database_code 4120521

loop_
_symmetry_equiv_pos_as_xyz
'x, y, z'
'-x, -y, -z'

loop_
_atom_site_label
_atom_site_type_symbol
_atom_site_fract_x
_atom_site_fract_y
_atom_site_fract_z
_atom_site_U_iso_or_equiv
_atom_site_adp_type
_atom_site_occupancy
_atom_site_symmetry_multiplicity
_atom_site_calc_flag
_atom_site_refinement_flags
_atom_site_disorder_assembly
_atom_site_disorder_group
C1 C 0.9196(4) 0.3090(2) -0.0004(2) 0.0559(7) Uani 1 1 d . . .
H1A H 0.8602 0.3580 -0.0605 0.067 Uiso 1 1 calc R . .
C2 C 1.0834(4) 0.3272(2) 0.0231(2) 0.0601(8) Uani 1 1 d . . .
H2A H 1.1358 0.3885 -0.0188 0.072 Uiso 1 1 calc R . .
C3 C 1.1715(3) 0.2547(2) 0.1091(2) 0.0495(6) Uani 1 1 d . . .
H3A H 1.2845 0.2644 0.1253 0.059 Uiso 1 1 calc R . .
C4 C 1.0919(3) 0.16709(19) 0.17154(17) 0.0359(4) Uani 1 1 d . . .
C5 C 0.9244(3) 0.15793(18) 0.14320(17) 0.0346(4) Uani 1 1 d . . .
C6 C 0.8230(2) 0.07137(18) 0.20282(17) 0.0322(4) Uani 1 1 d . . .
C7 C 0.6806(3) -0.0233(2) 0.1264(2) 0.0412(5) Uani 1 1 d . . .
H7A H 0.6549 -0.0333 0.0387 0.049 Uiso 1 1 calc R . .
C8 C 0.5769(3) -0.1021(2) 0.1746(2) 0.0466(5) Uani 1 1 d . . .
H8A H 0.4813 -0.1655 0.1209 0.056 Uiso 1 1 calc R . .
C9 C 0.6138(3) -0.0879(2) 0.3028(2) 0.0430(5) Uani 1 1 d . . .
H9A H 0.5429 -0.1413 0.3370 0.052 Uiso 1 1 calc R . .
C10 C 0.7539(2) 0.00422(19) 0.3807(2) 0.0366(4) Uani 1 1 d . . .
H10A H 0.7792 0.0125 0.4683 0.044 Uiso 1 1 calc R . .
C11 C 0.8586(2) 0.08514(18) 0.33184(17) 0.0304(4) Uani 1 1 d . . .
C12 C 1.0097(2) 0.26942(17) 0.50736(15) 0.0265(3) Uani 1 1 d . . .
C13 C 0.8699(2) 0.30143(17) 0.51606(15) 0.0269(3) Uani 1 1 d . . .
H13A H 0.7648 0.2575 0.4573 0.032 Uiso 1 1 calc R . .
C14 C 0.8854(2) 0.39744(17) 0.61059(16) 0.0263(3) Uani 1 1 d . B .
C15 C 1.0359(2) 0.46474(17) 0.69819(16) 0.0283(3) Uani 1 1 d . . .
H15A H 1.0445 0.5301 0.7624 0.034 Uiso 1 1 calc R . .
C16 C 1.1737(2) 0.43291(18) 0.68853(16) 0.0281(3) Uani 1 1 d . A .
C17 C 1.1628(2) 0.33689(18) 0.59590(16) 0.0286(4) Uani 1 1 d . . .
H17A H 1.2592 0.3166 0.5923 0.034 Uiso 1 1 calc R . .
C18 C 1.3534(3) 0.1380(3) 0.3117(3) 0.0510(6) Uani 1 1 d . . .
H18A H 1.3869 0.2356 0.3360 0.076 Uiso 1 1 calc R . .
H18B H 1.3935 0.1156 0.2464 0.076 Uiso 1 1 calc R . .
H18C H 1.3991 0.0927 0.3844 0.076 Uiso 1 1 calc R . .
C19 C 1.1237(3) -0.0536(2) 0.2284(2) 0.0426(5) Uani 1 1 d . . .
H19A H 1.0042 -0.0834 0.1980 0.064 Uiso 1 1 calc R . .
H19B H 1.1706 -0.0985 0.3012 0.064 Uiso 1 1 calc R . .
H19C H 1.1622 -0.0768 0.1624 0.064 Uiso 1 1 calc R . .
C20 C 1.3383(2) 0.5067(2) 0.78113(19) 0.0377(4) Uani 1 1 d . . .
C21 C 0.7342(2) 0.42745(19) 0.62000(18) 0.0326(4) Uani 1 1 d . . .
F1A F 1.46009(19) 0.4644(3) 0.7712(2) 0.0813(9) Uani 0.874(3) 1 d P A 1
F2A F 1.3695(2) 0.64017(19) 0.7695(2) 0.0684(6) Uani 0.874(3) 1 d P A 1
F3A F 1.3467(2) 0.5063(3) 0.89774(15) 0.0738(7) Uani 0.874(3) 1 d P A 1
F4 F 0.74899(18) 0.55676(14) 0.64744(17) 0.0607(4) Uani 1 1 d . B 1
F5 F 0.6942(2) 0.3681(2) 0.7082(2) 0.0988(8) Uani 1 1 d . B 1
F6 F 0.60603(19) 0.3900(2) 0.51651(19) 0.1034(9) Uani 1 1 d . B 1
F1B F 1.3489(16) 0.6022(15) 0.8451(14) 0.061(4) Uani 0.126(3) 1 d P A 2
F2B F 1.3986(17) 0.4169(13) 0.8598(14) 0.0684(6) Uani 0.126(3) 1 d P A 2
F3B F 1.4372(16) 0.551(2) 0.7268(10) 0.0738(7) Uani 0.126(3) 1 d P A 2
N1 N 1.00158(19) 0.17831(16) 0.41245(14) 0.0324(3) Uani 1 1 d . . .
H1B H 1.0933 0.1783 0.4012 0.039 Uiso 1 1 calc R . .
N2 N 0.8394(3) 0.22583(18) 0.05686(16) 0.0455(5) Uani 1 1 d . . .
N3 N 1.1749(2) 0.09319(16) 0.26416(15) 0.0354(4) Uani 1 1 d . . .

loop_
_atom_site_aniso_label
_atom_site_aniso_U_11
_atom_site_aniso_U_22
_atom_site_aniso_U_33
_atom_site_aniso_U_23
_atom_site_aniso_U_13
_atom_site_aniso_U_12
C1 0.094(2) 0.0344(10) 0.0347(10) 0.0023(8) 0.0194(12) 0.0129(12)
C2 0.099(2) 0.0348(11) 0.0415(12) -0.0012(9) 0.0336(13) -0.0058(12)
C3 0.0612(15) 0.0393(11) 0.0431(11) -0.0093(9) 0.0267(11) -0.0078(10)
C4 0.0467(11) 0.0277(8) 0.0296(8) -0.0080(7) 0.0158(8) 0.0004(8)
C5 0.0452(11) 0.0265(8) 0.0275(8) -0.0058(6) 0.0100(7) 0.0066(7)
C6 0.0326(9) 0.0290(8) 0.0323(8) -0.0014(7) 0.0076(7) 0.0099(7)
C7 0.0370(11) 0.0365(10) 0.0395(10) -0.0064(8) 0.0026(8) 0.0082(8)
C8 0.0325(10) 0.0350(10) 0.0597(13) -0.0058(9) 0.0055(9) 0.0036(8)
C9 0.0365(11) 0.0322(9) 0.0607(13) 0.0037(9) 0.0193(10) 0.0073(8)
C10 0.0368(10) 0.0321(9) 0.0431(10) 0.0036(8) 0.0159(8) 0.0107(8)
C11 0.0286(9) 0.0282(8) 0.0329(8) -0.0016(6) 0.0085(7) 0.0094(7)
C12 0.0281(8) 0.0275(8) 0.0244(7) 0.0031(6) 0.0096(6) 0.0076(6)
C13 0.0242(8) 0.0279(8) 0.0258(7) 0.0017(6) 0.0060(6) 0.0062(6)
C14 0.0234(8) 0.0264(8) 0.0286(8) 0.0019(6) 0.0088(6) 0.0067(6)
C15 0.0251(8) 0.0291(8) 0.0284(8) -0.0012(6) 0.0089(6) 0.0042(6)
C16 0.0225(8) 0.0316(8) 0.0269(8) 0.0027(6) 0.0068(6) 0.0040(6)
C17 0.0241(8) 0.0335(8) 0.0293(8) 0.0030(6) 0.0097(6) 0.0091(7)
C18 0.0339(11) 0.0524(13) 0.0635(14) -0.0105(11) 0.0186(10) 0.0062(10)
C19 0.0466(12) 0.0330(10) 0.0480(11) -0.0034(8) 0.0182(9) 0.0094(9)
C20 0.0244(9) 0.0469(11) 0.0368(9) -0.0062(8) 0.0089(7) 0.0042(8)
C21 0.0247(8) 0.0318(9) 0.0379(9) -0.0039(7) 0.0095(7) 0.0050(7)
F1A 0.0203(7) 0.1008(17) 0.1003(17) -0.0555(15) 0.0027(8) 0.0135(8)
F2A 0.0513(11) 0.0485(10) 0.0698(13) 0.0003(9) -0.0047(10) -0.0136(8)
F3A 0.0361(9) 0.132(2) 0.0283(7) 0.0043(10) -0.0009(6) -0.0075(10)
F4 0.0470(8) 0.0395(7) 0.1026(12) -0.0122(7) 0.0378(8) 0.0110(6)
F5 0.0817(13) 0.1293(18) 0.154(2) 0.0933(16) 0.0947(14) 0.0655(13)
F6 0.0351(8) 0.1514(19) 0.0920(13) -0.0793(13) -0.0190(8) 0.0450(10)
F1B 0.054(7) 0.054(8) 0.054(8) -0.027(7) -0.006(6) 0.021(6)
F2B 0.0513(11) 0.0485(10) 0.0698(13) 0.0003(9) -0.0047(10) -0.0136(8)
F3B 0.0361(9) 0.132(2) 0.0283(7) 0.0043(10) -0.0009(6) -0.0075(10)
N1 0.0262(7) 0.0373(8) 0.0310(7) -0.0065(6) 0.0100(6) 0.0054(6)
N2 0.0682(13) 0.0338(8) 0.0290(8) -0.0020(6) 0.0100(8) 0.0154(8)
N3 0.0311(8) 0.0343(8) 0.0392(8) -0.0072(6) 0.0138(7) 0.0052(6)

loop_
_atom_type_symbol
_atom_type_description
_atom_type_scat_dispersion_real
_atom_type_scat_dispersion_imag
_atom_type_scat_source
C C 0.0033 0.0016 'International Tables Vol C Tables 4.2.6.8 and 6.1.1.4'
H H 0.0000 0.0000 'International Tables Vol C Tables 4.2.6.8 and 6.1.1.4'
N N 0.0061 0.0033 'International Tables Vol C Tables 4.2.6.8 and 6.1.1.4'
F F 0.0171 0.0103 'International Tables Vol C Tables 4.2.6.8 and 6.1.1.4'

loop_
_geom_angle_atom_site_label_1
_geom_angle_atom_site_label_2
_geom_angle_atom_site_label_3
_geom_angle
N2 C1 C2 123.3(2)
C1 C2 C3 119.1(2)
C2 C3 C4 119.2(3)
C3 C4 C5 117.4(2)
C3 C4 N3 122.6(2)
C5 C4 N3 119.95(18)
N2 C5 C4 122.7(2)
N2 C5 C6 113.32(19)
C4 C5 C6 123.99(17)
C11 C6 C7 118.19(19)
C11 C6 C5 122.86(16)
C7 C6 C5 118.85(17)
C8 C7 C6 122.0(2)
C7 C8 C9 119.26(19)
C10 C9 C8 120.1(2)
C9 C10 C11 120.77(19)
C10 C11 C6 119.70(17)
C10 C11 N1 120.19(17)
C6 C11 N1 120.09(17)
N1 C12 C13 122.21(15)
N1 C12 C17 119.47(15)
C13 C12 C17 118.27(15)
C14 C13 C12 119.87(15)
C15 C14 C13 122.28(16)
C15 C14 C21 118.77(15)
C13 C14 C21 118.94(15)
C14 C15 C16 117.47(15)
C17 C16 C15 121.84(16)
C17 C16 C20 119.87(16)
C15 C16 C20 118.29(16)
C16 C17 C12 120.27(16)
F1B C20 F3B 102.9(13)
F1B C20 F1A 125.8(7)
F3B C20 F1A 48.6(10)
F1B C20 F3A 56.0(10)
F3B C20 F3A 135.8(5)
F1A C20 F3A 108.6(2)
F1B C20 F2A 47.2(10)
F3B C20 F2A 62.7(11)
F1A C20 F2A 106.6(2)
F3A C20 F2A 102.4(2)
F1B C20 F2B 106.5(10)
F3B C20 F2B 109.0(12)
F1A C20 F2B 61.7(8)
F3A C20 F2B 54.9(8)
F2A C20 F2B 140.7(5)
F1B C20 C16 119.3(6)
F3B C20 C16 111.3(5)
F1A C20 C16 114.42(17)
F3A C20 C16 112.92(17)
F2A C20 C16 111.07(17)
F2B C20 C16 107.6(5)
F6 C21 F5 106.8(2)
F6 C21 F4 105.02(18)
F5 C21 F4 105.48(18)
F6 C21 C14 113.56(16)
F5 C21 C14 112.04(16)
F4 C21 C14 113.31(16)
C12 N1 C11 125.63(15)
C1 N2 C5 118.3(2)
C4 N3 C18 115.23(18)
C4 N3 C19 114.05(15)
C18 N3 C19 109.75(17)

loop_
_geom_bond_atom_site_label_1
_geom_bond_atom_site_label_2
_geom_bond_distance
C1 N2 1.337(3)
C1 C2 1.373(4)
C2 C3 1.389(4)
C3 C4 1.402(3)
C4 C5 1.409(3)
C4 N3 1.423(3)
C5 N2 1.348(3)
C5 C6 1.490(3)
C6 C11 1.401(3)
C6 C7 1.404(3)
C7 C8 1.378(3)
C8 C9 1.390(4)
C9 C10 1.385(3)
C10 C11 1.399(3)
C11 N1 1.414(2)
C12 N1 1.382(2)
C12 C13 1.404(2)
C12 C17 1.405(2)
C13 C14 1.388(2)
C14 C15 1.386(2)
C14 C21 1.499(2)
C15 C16 1.390(2)
C16 C17 1.386(2)
C16 C20 1.503(2)
C18 N3 1.464(3)
C19 N3 1.472(2)
C20 F1B 1.168(10)
C20 F3B 1.274(14)
C20 F1A 1.303(2)
C20 F3A 1.318(3)
C20 F2A 1.357(3)
C20 F2B 1.380(14)
C21 F6 1.310(2)
C21 F5 1.318(3)
C21 F4 1.318(2)
